data_4312298
loop_
_publ_author_name
'Andrey Yu. Kovalevsky'
'Milan Gembicky'
'Philip Coppens'

_publ_section_title
;
 Cu(I)(2,9-Bis(trifluoromethyl)-1,10-phenanthroline)2+ Complexes:
 Correlation between Solid-State Structure and Photoluminescent Properties
;
_journal_name_full 'Inorganic Chemistry'
_journal_page_first 8282
_journal_page_last 8289
_journal_paper_doi 10.1021/ic049638s
_journal_volume 43
_journal_year 2004
_chemical_formula_sum 'C29 H12 Cu F15 N4 O3 S'
_chemical_formula_weight 845.03
_chemical_name_systematic
; 
 ? 
;
_space_group_IT_number 15
_symmetry_cell_setting monoclinic
_symmetry_space_group_name_Hall '-C 2yc'
_symmetry_space_group_name_H-M 'C 1 2/c 1'
_atom_sites_solution_hydrogens geom
_atom_sites_solution_primary direct
_atom_sites_solution_secondary difmap
_audit_creation_method SHELXL-97
_cell_angle_alpha 90.00
_cell_angle_beta 124.0590(10)
_cell_angle_gamma 90.00
_cell_formula_units_Z 8
_cell_length_a 30.3275(12)
_cell_length_b 8.8882(4)
_cell_length_c 26.6805(11)
_cell_measurement_reflns_used ****
_cell_measurement_temperature 90(2)
_cell_measurement_theta_max 25.94
_cell_measurement_theta_min 2.43
_cell_volume 5958.2(4)
_computing_cell_refinement 'Bruker SMART'
_computing_data_collection 'Bruker SMART'
_computing_data_reduction 'Bruker SAINT'
_computing_molecular_graphics 'Bruker SHELXTL'
_computing_publication_material 'Bruker SHELXTL'
_computing_structure_refinement 'SHELXL-97 (Sheldrick, 1997)'
_computing_structure_solution 'SHELXS-97 (Sheldrick, 1990)'
_diffrn_ambient_temperature 90(2)
_diffrn_measured_fraction_theta_full 0.999
_diffrn_measured_fraction_theta_max 0.999
_diffrn_measurement_device_type 'CCD area detector'
_diffrn_measurement_method 'phi and omega scans'
_diffrn_radiation_monochromator graphite
_diffrn_radiation_source 'fine-focus sealed tube'
_diffrn_radiation_type MoK\a
_diffrn_radiation_wavelength 0.71073
_diffrn_reflns_av_R_equivalents 0.0449
_diffrn_reflns_av_sigmaI/netI 0.0259
_diffrn_reflns_limit_h_max 37
_diffrn_reflns_limit_h_min -37
_diffrn_reflns_limit_k_max 10
_diffrn_reflns_limit_k_min -10
_diffrn_reflns_limit_l_max 32
_diffrn_reflns_limit_l_min -32
_diffrn_reflns_number 39816
_diffrn_reflns_theta_full 26.02
_diffrn_reflns_theta_max 26.02
_diffrn_reflns_theta_min 2.43
_exptl_absorpt_coefficient_mu 0.940
_exptl_absorpt_correction_T_max 0.9545
_exptl_absorpt_correction_T_min 0.7049
_exptl_absorpt_correction_type none
_exptl_crystal_density_diffrn 1.884
_exptl_crystal_density_meas 0
_exptl_crystal_density_method 'not measured'
_exptl_crystal_F_000 3344
_exptl_crystal_size_max 0.40
_exptl_crystal_size_mid 0.10
_exptl_crystal_size_min 0.05
_refine_diff_density_max 0.502
_refine_diff_density_min -0.644
_refine_diff_density_rms 0.081
_refine_ls_extinction_method none
_refine_ls_goodness_of_fit_ref 1.048
_refine_ls_hydrogen_treatment mixed
_refine_ls_matrix_type full
_refine_ls_number_parameters 478
_refine_ls_number_reflns 5852
_refine_ls_number_restraints 0
_refine_ls_restrained_S_all 1.048
_refine_ls_R_factor_all 0.0420
_refine_ls_R_factor_gt 0.0322
_refine_ls_shift/su_max 0.003
_refine_ls_shift/su_mean 0.000
_refine_ls_structure_factor_coef Fsqd
_refine_ls_weighting_details 'calc w=1/[\s^2^(Fo^2^)+(0.0437P)^2^+12.8907P] where P=(Fo^2^+2Fc^2^)/3'
_refine_ls_weighting_scheme calc
_refine_ls_wR_factor_gt 0.0826
_refine_ls_wR_factor_ref 0.0900
_reflns_number_gt 4952
_reflns_number_total 5852
_reflns_threshold_expression >2sigma(I)
_cod_data_source_file ic049638ssi20040318_110503.cif
_cod_data_source_block cutfbabs
_cod_depositor_comments
;
The following automatic conversions were performed:
'_symmetry_cell_setting' value 'Monoclinic' changed to 'monoclinic'
according to '/home/saulius/struct/CIF-dictionaries/cif_core.dic'
dictionary named 'cif_core.dic' version 2.4.1 from 2010-06-29.

Automatic conversion script
Id: cif_fix_enum 1527 2010-12-29 10:47:43Z saulius 
;
_cod_database_code 4312298

loop_
_symmetry_equiv_pos_as_xyz
'x, y, z'
'-x, y, -z+1/2'
'x+1/2, y+1/2, z'
'-x+1/2, y+1/2, -z+1/2'
'-x, -y, -z'
'x, -y, z-1/2'
'-x+1/2, -y+1/2, -z'
'x+1/2, -y+1/2, z-1/2'

loop_
_atom_site_label
_atom_site_type_symbol
_atom_site_fract_x
_atom_site_fract_y
_atom_site_fract_z
_atom_site_U_iso_or_equiv
_atom_site_adp_type
_atom_site_occupancy
_atom_site_symmetry_multiplicity
_atom_site_calc_flag
_atom_site_refinement_flags
_atom_site_disorder_assembly
_atom_site_disorder_group
Cu1 Cu 0.098710(10) 0.98481(3) 0.416400(12) 0.01710(9) Uani 1 1 d . . .
S1 S 0.17215(2) 0.44519(8) 0.19288(3) 0.02994(15) Uani 1 1 d . . .
F1 F 0.21953(6) 0.9252(2) 0.49857(7) 0.0409(4) Uani 1 1 d . . .
F2 F 0.18800(6) 0.7149(2) 0.50370(9) 0.0488(5) Uani 1 1 d . . .
F3 F 0.26010(6) 0.80194(19) 0.58162(7) 0.0368(4) Uani 1 1 d . . .
F4 F -0.05795(6) 1.23516(19) 0.27153(7) 0.0374(4) Uani 1 1 d . . .
F5 F -0.02541(7) 1.01204(17) 0.28846(7) 0.0392(4) Uani 1 1 d . . .
F6 F 0.02557(5) 1.20349(18) 0.31174(6) 0.0301(3) Uani 1 1 d . . .
F7 F 0.19323(8) 1.2658(2) 0.50086(7) 0.0527(5) Uani 1 1 d . . .
F8 F 0.17623(9) 1.46298(19) 0.44655(10) 0.0555(5) Uani 1 1 d . . .
F9 F 0.11320(6) 1.32958(19) 0.43455(8) 0.0419(4) Uani 1 1 d . . .
F10 F 0.01691(6) 0.51407(16) 0.35736(7) 0.0330(3) Uani 1 1 d . . .
F11 F 0.06891(6) 0.65581(17) 0.43396(6) 0.0304(3) Uani 1 1 d . . .
F12 F -0.00123(6) 0.74786(17) 0.35488(7) 0.0291(3) Uani 1 1 d . . .
F13 F 0.12512(7) 0.4525(3) 0.07495(8) 0.0537(5) Uani 1 1 d . . .
F14 F 0.17772(8) 0.6390(2) 0.12226(11) 0.0582(5) Uani 1 1 d . . .
F15 F 0.20929(7) 0.4231(2) 0.12444(8) 0.0431(4) Uani 1 1 d . . .
O1 O 0.22192(9) 0.5067(3) 0.24113(10) 0.0544(6) Uani 1 1 d . . .
O2 O 0.16830(8) 0.2840(2) 0.19083(9) 0.0393(5) Uani 1 1 d . . .
O3 O 0.12510(8) 0.5212(2) 0.18121(10) 0.0393(5) Uani 1 1 d . . .
N1 N 0.13239(7) 0.9716(2) 0.50761(8) 0.0174(4) Uani 1 1 d . . .
N2 N 0.03940(7) 1.0919(2) 0.41717(8) 0.0188(4) Uani 1 1 d . . .
N3 N 0.14090(7) 1.0950(2) 0.38735(8) 0.0177(4) Uani 1 1 d . . .
N4 N 0.09315(7) 0.8218(2) 0.36012(8) 0.0160(4) Uani 1 1 d . . .
C1 C 0.17951(9) 0.9191(3) 0.55307(10) 0.0199(5) Uani 1 1 d . . .
C2 C 0.19853(10) 0.9338(3) 0.61387(11) 0.0266(5) Uani 1 1 d . . .
H2A H 0.2326 0.8960 0.6445 0.032 Uiso 1 1 calc R . .
C3 C 0.16720(11) 1.0038(3) 0.62879(11) 0.0310(6) Uani 1 1 d . . .
H3A H 0.1793 1.0146 0.6700 0.037 Uiso 1 1 calc R . .
C4 C 0.11746(11) 1.0591(3) 0.58328(11) 0.0268(5) Uani 1 1 d . . .
C5 C 0.08237(12) 1.1351(3) 0.59512(13) 0.0386(7) Uani 1 1 d . . .
H5A H 0.0924 1.1451 0.6357 0.046 Uiso 1 1 calc R . .
C6 C 0.03564(13) 1.1924(4) 0.54985(14) 0.0425(7) Uani 1 1 d . . .
H6A H 0.0133 1.2423 0.5590 0.051 Uiso 1 1 calc R . .
C7 C 0.01896(11) 1.1794(3) 0.48815(13) 0.0335(6) Uani 1 1 d . . .
C8 C -0.02878(12) 1.2406(4) 0.43978(14) 0.0420(7) Uani 1 1 d . . .
H8A H -0.0525 1.2893 0.4471 0.050 Uiso 1 1 calc R . .
C9 C -0.04133(10) 1.2304(3) 0.38209(13) 0.0352(6) Uani 1 1 d . . .
H9A H -0.0733 1.2729 0.3490 0.042 Uiso 1 1 calc R . .
C10 C -0.00568(9) 1.1556(3) 0.37323(11) 0.0242(5) Uani 1 1 d . . .
C11 C 0.10174(9) 1.0416(3) 0.52279(10) 0.0197(5) Uani 1 1 d . . .
C12 C 0.05167(9) 1.1041(3) 0.47427(11) 0.0216(5) Uani 1 1 d . . .
C13 C 0.21170(9) 0.8392(3) 0.53397(11) 0.0260(5) Uani 1 1 d . . .
C14 C -0.01609(9) 1.1506(3) 0.31136(11) 0.0252(5) Uani 1 1 d . . .
C15 C 0.16349(9) 1.2298(3) 0.39944(11) 0.0222(5) Uani 1 1 d . . .
C16 C 0.18949(9) 1.2859(3) 0.37332(11) 0.0271(5) Uani 1 1 d . . .
H16A H 0.2043 1.3842 0.3828 0.033 Uiso 1 1 calc R . .
C17 C 0.19309(9) 1.1970(3) 0.33405(11) 0.0275(5) Uani 1 1 d . . .
H17A H 0.2105 1.2326 0.3158 0.033 Uiso 1 1 calc R . .
C18 C 0.17089(9) 1.0526(3) 0.32101(10) 0.0222(5) Uani 1 1 d . . .
C19 C 0.17449(10) 0.9504(3) 0.28162(11) 0.0275(5) Uani 1 1 d . . .
H19A H 0.1926 0.9810 0.2636 0.033 Uiso 1 1 calc R . .
C20 C 0.15269(9) 0.8126(3) 0.26990(10) 0.0262(5) Uani 1 1 d . . .
H20A H 0.1562 0.7464 0.2444 0.031 Uiso 1 1 calc R . .
C21 C 0.12394(9) 0.7636(3) 0.29551(10) 0.0204(5) Uani 1 1 d . . .
C22 C 0.09945(9) 0.6221(3) 0.28298(10) 0.0235(5) Uani 1 1 d . . .
H22A H 0.1016 0.5536 0.2571 0.028 Uiso 1 1 calc R . .
C23 C 0.07224(9) 0.5835(3) 0.30851(11) 0.0232(5) Uani 1 1 d . . .
H23A H 0.0554 0.4882 0.3006 0.028 Uiso 1 1 calc R . .
C24 C 0.06994(9) 0.6872(3) 0.34628(10) 0.0182(4) Uani 1 1 d . . .
C25 C 0.14451(8) 1.0064(3) 0.34818(9) 0.0176(4) Uani 1 1 d . . .
C26 C 0.11997(8) 0.8599(3) 0.33457(9) 0.0169(4) Uani 1 1 d . . .
C27 C 0.16149(10) 1.3222(3) 0.44563(12) 0.0280(5) Uani 1 1 d . . .
C28 C 0.03886(9) 0.6510(3) 0.37351(10) 0.0219(5) Uani 1 1 d . . .
C29 C 0.17075(11) 0.4921(3) 0.12517(13) 0.0329(6) Uani 1 1 d . . .

loop_
_atom_site_aniso_label
_atom_site_aniso_U_11
_atom_site_aniso_U_22
_atom_site_aniso_U_33
_atom_site_aniso_U_23
_atom_site_aniso_U_13
_atom_site_aniso_U_12
Cu1 0.01650(14) 0.02191(15) 0.01593(14) -0.00349(10) 0.01094(12) 0.00112(10)
S1 0.0235(3) 0.0384(4) 0.0295(3) -0.0131(3) 0.0158(3) -0.0055(3)
F1 0.0314(8) 0.0639(11) 0.0376(9) 0.0179(8) 0.0256(8) 0.0206(8)
F2 0.0322(9) 0.0451(10) 0.0629(12) -0.0291(9) 0.0228(9) 0.0005(7)
F3 0.0208(7) 0.0491(10) 0.0296(8) 0.0071(7) 0.0075(6) 0.0139(7)
F4 0.0236(7) 0.0460(9) 0.0305(8) 0.0114(7) 0.0078(7) 0.0111(7)
F5 0.0473(10) 0.0287(8) 0.0294(8) -0.0040(6) 0.0140(8) -0.0060(7)
F6 0.0218(7) 0.0450(9) 0.0207(7) 0.0003(6) 0.0101(6) -0.0038(6)
F7 0.0568(11) 0.0614(12) 0.0243(8) -0.0081(8) 0.0133(8) 0.0207(9)
F8 0.0774(14) 0.0302(9) 0.0834(14) -0.0270(9) 0.0600(13) -0.0260(9)
F9 0.0321(8) 0.0422(9) 0.0579(11) -0.0236(8) 0.0291(8) -0.0072(7)
F10 0.0401(9) 0.0253(8) 0.0440(9) -0.0076(6) 0.0299(8) -0.0113(6)
F11 0.0314(8) 0.0427(9) 0.0208(7) -0.0006(6) 0.0169(6) -0.0056(7)
F12 0.0271(7) 0.0323(8) 0.0371(8) 0.0035(6) 0.0236(7) 0.0045(6)
F13 0.0343(9) 0.0936(15) 0.0313(9) -0.0024(9) 0.0172(8) -0.0196(10)
F14 0.0667(13) 0.0354(10) 0.0954(16) 0.0038(10) 0.0594(13) -0.0040(9)
F15 0.0401(9) 0.0487(10) 0.0585(11) -0.0150(8) 0.0387(9) -0.0080(8)
O1 0.0327(11) 0.0822(18) 0.0421(12) -0.0286(12) 0.0171(10) -0.0172(11)
O2 0.0406(11) 0.0369(11) 0.0442(11) 0.0020(9) 0.0261(10) 0.0034(9)
O3 0.0341(11) 0.0425(11) 0.0507(12) -0.0181(9) 0.0296(10) -0.0045(9)
N1 0.0171(9) 0.0187(9) 0.0185(9) -0.0035(7) 0.0112(8) -0.0015(7)
N2 0.0166(9) 0.0204(10) 0.0210(10) -0.0009(8) 0.0115(8) -0.0009(7)
N3 0.0130(8) 0.0222(10) 0.0159(9) -0.0014(7) 0.0068(7) 0.0002(7)
N4 0.0140(8) 0.0203(9) 0.0150(9) -0.0006(7) 0.0089(7) 0.0027(7)
C1 0.0195(11) 0.0203(11) 0.0181(11) -0.0014(9) 0.0093(9) -0.0020(9)
C2 0.0270(13) 0.0285(13) 0.0184(11) -0.0002(10) 0.0091(10) -0.0026(10)
C3 0.0411(15) 0.0350(14) 0.0182(12) -0.0034(10) 0.0175(12) -0.0065(12)
C4 0.0357(14) 0.0291(13) 0.0235(12) -0.0057(10) 0.0214(11) -0.0036(11)
C5 0.0524(18) 0.0487(17) 0.0312(14) -0.0074(13) 0.0336(14) 0.0013(14)
C6 0.0508(18) 0.0525(18) 0.0461(17) -0.0039(14) 0.0404(16) 0.0112(15)
C7 0.0368(15) 0.0374(15) 0.0411(16) -0.0011(12) 0.0308(13) 0.0068(12)
C8 0.0368(15) 0.0498(18) 0.0557(19) 0.0067(15) 0.0360(15) 0.0181(14)
C9 0.0239(13) 0.0414(16) 0.0451(16) 0.0099(13) 0.0223(13) 0.0119(11)
C10 0.0168(11) 0.0242(12) 0.0307(13) 0.0028(10) 0.0128(10) 0.0012(9)
C11 0.0233(12) 0.0217(11) 0.0207(11) -0.0038(9) 0.0164(10) -0.0025(9)
C12 0.0217(11) 0.0226(12) 0.0266(12) -0.0027(9) 0.0173(10) -0.0002(9)
C13 0.0177(11) 0.0310(13) 0.0225(12) -0.0017(10) 0.0071(10) 0.0042(10)
C14 0.0163(11) 0.0266(13) 0.0248(12) 0.0017(10) 0.0067(10) 0.0010(9)
C15 0.0156(10) 0.0233(12) 0.0245(12) -0.0007(9) 0.0092(10) 0.0002(9)
C16 0.0213(12) 0.0266(13) 0.0299(13) 0.0015(10) 0.0122(11) -0.0049(10)
C17 0.0195(11) 0.0380(14) 0.0254(12) 0.0058(11) 0.0127(10) -0.0011(10)
C18 0.0155(11) 0.0336(13) 0.0158(11) 0.0026(9) 0.0078(9) 0.0006(9)
C19 0.0231(12) 0.0466(16) 0.0189(11) 0.0003(11) 0.0155(10) -0.0009(11)
C20 0.0225(12) 0.0413(15) 0.0189(11) -0.0029(10) 0.0141(10) 0.0036(11)
C21 0.0169(10) 0.0293(12) 0.0144(10) -0.0009(9) 0.0083(9) 0.0042(9)
C22 0.0242(12) 0.0275(12) 0.0195(11) -0.0051(9) 0.0127(10) 0.0043(10)
C23 0.0232(12) 0.0216(12) 0.0233(12) -0.0037(9) 0.0121(10) 0.0015(9)
C24 0.0163(10) 0.0210(11) 0.0170(10) -0.0001(9) 0.0092(9) 0.0023(9)
C25 0.0120(10) 0.0250(12) 0.0139(10) 0.0017(8) 0.0061(9) 0.0030(8)
C26 0.0128(9) 0.0237(11) 0.0119(10) 0.0010(8) 0.0056(8) 0.0036(8)
C27 0.0234(12) 0.0231(12) 0.0354(14) -0.0067(10) 0.0152(11) -0.0043(10)
C28 0.0243(12) 0.0202(11) 0.0222(12) -0.0017(9) 0.0136(10) -0.0002(9)
C29 0.0275(13) 0.0335(14) 0.0421(15) -0.0056(12) 0.0222(13) -0.0068(11)

loop_
_atom_type_symbol
_atom_type_description
_atom_type_scat_dispersion_real
_atom_type_scat_dispersion_imag
_atom_type_scat_source
C C 0.0033 0.0016 'International Tables Vol C Tables 4.2.6.8 and 6.1.1.4'
H H 0.0000 0.0000 'International Tables Vol C Tables 4.2.6.8 and 6.1.1.4'
N N 0.0061 0.0033 'International Tables Vol C Tables 4.2.6.8 and 6.1.1.4'
O O 0.0106 0.0060 'International Tables Vol C Tables 4.2.6.8 and 6.1.1.4'
F F 0.0171 0.0103 'International Tables Vol C Tables 4.2.6.8 and 6.1.1.4'
S S 0.1246 0.1234 'International Tables Vol C Tables 4.2.6.8 and 6.1.1.4'
Cu Cu 0.3201 1.2651 'International Tables Vol C Tables 4.2.6.8 and 6.1.1.4'

loop_
_geom_angle_atom_site_label_1
_geom_angle_atom_site_label_2
_geom_angle_atom_site_label_3
_geom_angle
_geom_angle_site_symmetry_1
_geom_angle_site_symmetry_3
_geom_angle_publ_flag
N4 Cu1 N2 129.20(7) . . ?
N4 Cu1 N1 128.25(7) . . ?
N2 Cu1 N1 82.59(7) . . ?
N4 Cu1 N3 82.74(7) . . ?
N2 Cu1 N3 120.90(8) . . ?
N1 Cu1 N3 117.99(7) . . ?
O1 S1 O2 115.89(15) . . ?
O1 S1 O3 115.49(13) . . ?
O2 S1 O3 114.12(12) . . ?
O1 S1 C29 103.28(14) . . ?
O2 S1 C29 103.49(12) . . ?
O3 S1 C29 101.90(13) . . ?
C1 N1 C11 116.90(19) . . ?
C1 N1 Cu1 131.76(15) . . ?
C11 N1 Cu1 111.06(15) . . ?
C10 N2 C12 117.2(2) . . ?
C10 N2 Cu1 131.67(16) . . ?
C12 N2 Cu1 111.05(15) . . ?
C15 N3 C25 117.15(19) . . ?
C15 N3 Cu1 132.66(16) . . ?
C25 N3 Cu1 110.18(14) . . ?
C24 N4 C26 117.04(18) . . ?
C24 N4 Cu1 131.34(15) . . ?
C26 N4 Cu1 111.58(14) . . ?
N1 C1 C2 124.0(2) . . ?
N1 C1 C13 115.01(19) . . ?
C2 C1 C13 121.0(2) . . ?
C3 C2 C1 118.7(2) . . ?
C2 C3 C4 119.8(2) . . ?
C3 C4 C11 117.7(2) . . ?
C3 C4 C5 123.2(2) . . ?
C11 C4 C5 119.0(2) . . ?
C6 C5 C4 121.2(2) . . ?
C5 C6 C7 121.2(2) . . ?
C8 C7 C12 117.3(2) . . ?
C8 C7 C6 123.1(2) . . ?
C12 C7 C6 119.6(3) . . ?
C9 C8 C7 120.3(2) . . ?
C8 C9 C10 117.9(2) . . ?
N2 C10 C9 124.3(2) . . ?
N2 C10 C14 115.9(2) . . ?
C9 C10 C14 119.7(2) . . ?
N1 C11 C4 122.9(2) . . ?
N1 C11 C12 117.5(2) . . ?
C4 C11 C12 119.6(2) . . ?
N2 C12 C7 122.9(2) . . ?
N2 C12 C11 117.75(19) . . ?
C7 C12 C11 119.3(2) . . ?
F2 C13 F1 107.3(2) . . ?
F2 C13 F3 107.8(2) . . ?
F1 C13 F3 106.2(2) . . ?
F2 C13 C1 111.5(2) . . ?
F1 C13 C1 112.0(2) . . ?
F3 C13 C1 111.6(2) . . ?
F5 C14 F4 106.94(19) . . ?
F5 C14 F6 106.5(2) . . ?
F4 C14 F6 106.21(19) . . ?
F5 C14 C10 113.1(2) . . ?
F4 C14 C10 112.3(2) . . ?
F6 C14 C10 111.39(19) . . ?
N3 C15 C16 123.9(2) . . ?
N3 C15 C27 116.0(2) . . ?
C16 C15 C27 120.1(2) . . ?
C17 C16 C15 118.9(2) . . ?
C16 C17 C18 119.2(2) . . ?
C17 C18 C25 118.2(2) . . ?
C17 C18 C19 122.5(2) . . ?
C25 C18 C19 119.3(2) . . ?
C20 C19 C18 121.1(2) . . ?
C19 C20 C21 120.9(2) . . ?
C22 C21 C26 118.0(2) . . ?
C22 C21 C20 122.5(2) . . ?
C26 C21 C20 119.5(2) . . ?
C23 C22 C21 119.4(2) . . ?
C22 C23 C24 118.6(2) . . ?
N4 C24 C23 124.2(2) . . ?
N4 C24 C28 115.63(19) . . ?
C23 C24 C28 120.2(2) . . ?
N3 C25 C18 122.7(2) . . ?
N3 C25 C26 117.65(19) . . ?
C18 C25 C26 119.7(2) . . ?
N4 C26 C21 122.9(2) . . ?
N4 C26 C25 117.78(19) . . ?
C21 C26 C25 119.4(2) . . ?
F9 C27 F8 106.1(2) . . ?
F9 C27 F7 106.9(2) . . ?
F8 C27 F7 108.0(2) . . ?
F9 C27 C15 112.9(2) . . ?
F8 C27 C15 111.2(2) . . ?
F7 C27 C15 111.4(2) . . ?
F11 C28 F12 106.96(18) . . ?
F11 C28 F10 107.31(19) . . ?
F12 C28 F10 106.33(19) . . ?
F11 C28 C24 112.68(19) . . ?
F12 C28 C24 111.48(19) . . ?
F10 C28 C24 111.72(19) . . ?
F13 C29 F15 106.9(2) . . ?
F13 C29 F14 108.1(3) . . ?
F15 C29 F14 106.4(2) . . ?
F13 C29 S1 111.77(18) . . ?
F15 C29 S1 112.0(2) . . ?
F14 C29 S1 111.4(2) . . ?

loop_
_geom_bond_atom_site_label_1
_geom_bond_atom_site_label_2
_geom_bond_distance
_geom_bond_site_symmetry_2
_geom_bond_publ_flag
Cu1 N4 2.0245(18) . ?
Cu1 N2 2.0455(18) . ?
Cu1 N1 2.0481(19) . ?
Cu1 N3 2.0758(19) . ?
S1 O1 1.435(2) . ?
S1 O2 1.436(2) . ?
S1 O3 1.447(2) . ?
S1 C29 1.831(3) . ?
F1 C13 1.335(3) . ?
F2 C13 1.319(3) . ?
F3 C13 1.338(3) . ?
F4 C14 1.340(3) . ?
F5 C14 1.333(3) . ?
F6 C14 1.343(3) . ?
F7 C27 1.327(3) . ?
F8 C27 1.325(3) . ?
F9 C27 1.324(3) . ?
F10 C28 1.338(3) . ?
F11 C28 1.337(3) . ?
F12 C28 1.337(3) . ?
F13 C29 1.326(3) . ?
F14 C29 1.332(3) . ?
F15 C29 1.330(3) . ?
N1 C1 1.338(3) . ?
N1 C11 1.356(3) . ?
N2 C10 1.330(3) . ?
N2 C12 1.355(3) . ?
N3 C15 1.327(3) . ?
N3 C25 1.361(3) . ?
N4 C24 1.331(3) . ?
N4 C26 1.365(3) . ?
C1 C2 1.391(3) . ?
C1 C13 1.508(3) . ?
C2 C3 1.368(4) . ?
C3 C4 1.393(4) . ?
C4 C11 1.412(3) . ?
C4 C5 1.437(4) . ?
C5 C6 1.345(4) . ?
C6 C7 1.430(4) . ?
C7 C8 1.402(4) . ?
C7 C12 1.407(3) . ?
C8 C9 1.366(4) . ?
C9 C10 1.398(3) . ?
C10 C14 1.498(3) . ?
C11 C12 1.445(3) . ?
C15 C16 1.404(3) . ?
C15 C27 1.510(3) . ?
C16 C17 1.365(4) . ?
C17 C18 1.400(4) . ?
C18 C25 1.408(3) . ?
C18 C19 1.438(3) . ?
C19 C20 1.343(4) . ?
C20 C21 1.443(3) . ?
C21 C22 1.403(3) . ?
C21 C26 1.405(3) . ?
C22 C23 1.376(3) . ?
C23 C24 1.396(3) . ?
C24 C28 1.512(3) . ?
C25 C26 1.442(3) . ?

loop_
_geom_torsion_atom_site_label_1
_geom_torsion_atom_site_label_2
_geom_torsion_atom_site_label_3
_geom_torsion_atom_site_label_4
_geom_torsion
_geom_torsion_site_symmetry_1
_geom_torsion_site_symmetry_2
_geom_torsion_site_symmetry_3
_geom_torsion_site_symmetry_4
_geom_torsion_publ_flag
N4 Cu1 N1 C1 48.7(2) . . . . ?
N2 Cu1 N1 C1 -176.1(2) . . . . ?
N3 Cu1 N1 C1 -55.0(2) . . . . ?
N4 Cu1 N1 C11 -137.65(14) . . . . ?
N2 Cu1 N1 C11 -2.50(15) . . . . ?
N3 Cu1 N1 C11 118.66(15) . . . . ?
N4 Cu1 N2 C10 -48.0(2) . . . . ?
N1 Cu1 N2 C10 177.6(2) . . . . ?
N3 Cu1 N2 C10 59.3(2) . . . . ?
N4 Cu1 N2 C12 136.03(15) . . . . ?
N1 Cu1 N2 C12 1.64(15) . . . . ?
N3 Cu1 N2 C12 -116.63(15) . . . . ?
N4 Cu1 N3 C15 178.4(2) . . . . ?
N2 Cu1 N3 C15 46.6(2) . . . . ?
N1 Cu1 N3 C15 -51.9(2) . . . . ?
N4 Cu1 N3 C25 -1.21(14) . . . . ?
N2 Cu1 N3 C25 -132.99(14) . . . . ?
N1 Cu1 N3 C25 128.51(14) . . . . ?
N2 Cu1 N4 C24 -55.7(2) . . . . ?
N1 Cu1 N4 C24 59.8(2) . . . . ?
N3 Cu1 N4 C24 179.9(2) . . . . ?
N2 Cu1 N4 C26 126.73(14) . . . . ?
N1 Cu1 N4 C26 -117.75(15) . . . . ?
N3 Cu1 N4 C26 2.38(14) . . . . ?
C11 N1 C1 C2 -0.7(3) . . . . ?
Cu1 N1 C1 C2 172.62(18) . . . . ?
C11 N1 C1 C13 178.8(2) . . . . ?
Cu1 N1 C1 C13 -7.9(3) . . . . ?
N1 C1 C2 C3 1.1(4) . . . . ?
C13 C1 C2 C3 -178.3(2) . . . . ?
C1 C2 C3 C4 -0.3(4) . . . . ?
C2 C3 C4 C11 -0.8(4) . . . . ?
C2 C3 C4 C5 -179.4(3) . . . . ?
C3 C4 C5 C6 177.1(3) . . . . ?
C11 C4 C5 C6 -1.5(4) . . . . ?
C4 C5 C6 C7 0.2(5) . . . . ?
C5 C6 C7 C8 -178.4(3) . . . . ?
C5 C6 C7 C12 0.7(5) . . . . ?
C12 C7 C8 C9 -2.1(4) . . . . ?
C6 C7 C8 C9 177.0(3) . . . . ?
C7 C8 C9 C10 1.1(5) . . . . ?
C12 N2 C10 C9 -1.5(4) . . . . ?
Cu1 N2 C10 C9 -177.3(2) . . . . ?
C12 N2 C10 C14 175.4(2) . . . . ?
Cu1 N2 C10 C14 -0.3(3) . . . . ?
C8 C9 C10 N2 0.9(4) . . . . ?
C8 C9 C10 C14 -176.0(3) . . . . ?
C1 N1 C11 C4 -0.5(3) . . . . ?
Cu1 N1 C11 C4 -175.19(19) . . . . ?
C1 N1 C11 C12 177.6(2) . . . . ?
Cu1 N1 C11 C12 3.0(2) . . . . ?
C3 C4 C11 N1 1.3(4) . . . . ?
C5 C4 C11 N1 180.0(2) . . . . ?
C3 C4 C11 C12 -176.8(2) . . . . ?
C5 C4 C11 C12 1.9(4) . . . . ?
C10 N2 C12 C7 0.3(3) . . . . ?
Cu1 N2 C12 C7 176.9(2) . . . . ?
C10 N2 C12 C11 -177.1(2) . . . . ?
Cu1 N2 C12 C11 -0.6(3) . . . . ?
C8 C7 C12 N2 1.5(4) . . . . ?
C6 C7 C12 N2 -177.7(3) . . . . ?
C8 C7 C12 C11 178.9(2) . . . . ?
C6 C7 C12 C11 -0.3(4) . . . . ?
N1 C11 C12 N2 -1.7(3) . . . . ?
C4 C11 C12 N2 176.5(2) . . . . ?
N1 C11 C12 C7 -179.2(2) . . . . ?
C4 C11 C12 C7 -1.0(3) . . . . ?
N1 C1 C13 F2 -64.9(3) . . . . ?
C2 C1 C13 F2 114.6(3) . . . . ?
N1 C1 C13 F1 55.4(3) . . . . ?
C2 C1 C13 F1 -125.0(2) . . . . ?
N1 C1 C13 F3 174.4(2) . . . . ?
C2 C1 C13 F3 -6.1(3) . . . . ?
N2 C10 C14 F5 67.9(3) . . . . ?
C9 C10 C14 F5 -115.0(3) . . . . ?
N2 C10 C14 F4 -171.0(2) . . . . ?
C9 C10 C14 F4 6.1(3) . . . . ?
N2 C10 C14 F6 -52.0(3) . . . . ?
C9 C10 C14 F6 125.1(2) . . . . ?
C25 N3 C15 C16 1.4(3) . . . . ?
Cu1 N3 C15 C16 -178.20(17) . . . . ?
C25 N3 C15 C27 -176.75(19) . . . . ?
Cu1 N3 C15 C27 3.6(3) . . . . ?
N3 C15 C16 C17 -1.4(4) . . . . ?
C27 C15 C16 C17 176.7(2) . . . . ?
C15 C16 C17 C18 -0.1(4) . . . . ?
C16 C17 C18 C25 1.5(3) . . . . ?
C16 C17 C18 C19 -178.0(2) . . . . ?
C17 C18 C19 C20 -179.9(2) . . . . ?
C25 C18 C19 C20 0.6(4) . . . . ?
C18 C19 C20 C21 1.3(4) . . . . ?
C19 C20 C21 C22 178.2(2) . . . . ?
C19 C20 C21 C26 -1.8(3) . . . . ?
C26 C21 C22 C23 0.7(3) . . . . ?
C20 C21 C22 C23 -179.4(2) . . . . ?
C21 C22 C23 C24 0.0(3) . . . . ?
C26 N4 C24 C23 1.1(3) . . . . ?
Cu1 N4 C24 C23 -176.33(17) . . . . ?
C26 N4 C24 C28 -177.81(18) . . . . ?
Cu1 N4 C24 C28 4.7(3) . . . . ?
C22 C23 C24 N4 -1.0(3) . . . . ?
C22 C23 C24 C28 177.9(2) . . . . ?
C15 N3 C25 C18 0.1(3) . . . . ?
Cu1 N3 C25 C18 179.80(17) . . . . ?
C15 N3 C25 C26 -179.84(19) . . . . ?
Cu1 N3 C25 C26 -0.1(2) . . . . ?
C17 C18 C25 N3 -1.5(3) . . . . ?
C19 C18 C25 N3 178.0(2) . . . . ?
C17 C18 C25 C26 178.4(2) . . . . ?
C19 C18 C25 C26 -2.1(3) . . . . ?
C24 N4 C26 C21 -0.4(3) . . . . ?
Cu1 N4 C26 C21 177.58(17) . . . . ?
C24 N4 C26 C25 178.86(19) . . . . ?
Cu1 N4 C26 C25 -3.2(2) . . . . ?
C22 C21 C26 N4 -0.5(3) . . . . ?
C20 C21 C26 N4 179.5(2) . . . . ?
C22 C21 C26 C25 -179.7(2) . . . . ?
C20 C21 C26 C25 0.3(3) . . . . ?
N3 C25 C26 N4 2.3(3) . . . . ?
C18 C25 C26 N4 -177.65(19) . . . . ?
N3 C25 C26 C21 -178.45(19) . . . . ?
C18 C25 C26 C21 1.6(3) . . . . ?
N3 C15 C27 F9 -49.6(3) . . . . ?
C16 C15 C27 F9 132.1(2) . . . . ?
N3 C15 C27 F8 -168.7(2) . . . . ?
C16 C15 C27 F8 13.0(3) . . . . ?
N3 C15 C27 F7 70.7(3) . . . . ?
C16 C15 C27 F7 -107.5(3) . . . . ?
N4 C24 C28 F11 -59.1(3) . . . . ?
C23 C24 C28 F11 121.9(2) . . . . ?
N4 C24 C28 F12 61.2(3) . . . . ?
C23 C24 C28 F12 -117.8(2) . . . . ?
N4 C24 C28 F10 -179.99(19) . . . . ?
C23 C24 C28 F10 1.0(3) . . . . ?
O1 S1 C29 F13 -175.6(2) . . . . ?
O2 S1 C29 F13 63.2(2) . . . . ?
O3 S1 C29 F13 -55.4(2) . . . . ?
O1 S1 C29 F15 64.5(2) . . . . ?
O2 S1 C29 F15 -56.7(2) . . . . ?
O3 S1 C29 F15 -175.39(18) . . . . ?
O1 S1 C29 F14 -54.5(2) . . . . ?
O2 S1 C29 F14 -175.69(19) . . . . ?
O3 S1 C29 F14 65.6(2) . . . . ?
